data_2242172
loop_
_publ_author_name
'Boyle, Jenna'
'Breakfield, Catherine'
'Buck, Leah'
'McMahon, Catherine'
'Babbini, Dominic C.'

_publ_section_title
;
 Crystal structure of
 (1<i>E</i>,1'<i>E</i>)-1,1'-(pyridine-2,6-diyl)bis[<i>N</i>-(2,3,4,5,6-pentafluorophenyl)ethan-1-imine]
;
_journal_coeditor_code SU5374
_journal_issue 7
_journal_name_full 'Acta Crystallographica Section E'
_journal_page_first 954
_journal_page_last 956
_journal_paper_doi 10.1107/S2056989017008040
_journal_volume 73
_journal_year 2017
_chemical_formula_iupac 'C21 H9 F10 N3'
_chemical_formula_moiety 'C21 H9 F10 N3'
_chemical_formula_sum 'C21 H9 F10 N3'
_chemical_formula_weight 493.31
_chemical_name_systematic
(1<i>E</i>,1'<i>E</i>)-1,1'-(Pyridine-2,6-diyl)bis[<i>N</i>-(2,3,4,5,6-pentafluorophenyl)ethan-1-imine]
_space_group_crystal_system monoclinic
_space_group_IT_number 11
_space_group_name_Hall '-P 2yb'
_space_group_name_H-M_alt 'P 1 21/m 1'
_symmetry_space_group_name_Hall '-P 2yb'
_symmetry_space_group_name_H-M 'P 1 21/m 1'
_atom_sites_solution_hydrogens geom
_atom_sites_solution_primary direct
_atom_sites_solution_secondary difmap
_audit_creation_method SHELXL-2016/6
_cell_angle_alpha 90
_cell_angle_beta 93.326(2)
_cell_angle_gamma 90
_cell_formula_units_Z 2
_cell_length_a 4.2713(6)
_cell_length_b 35.792(5)
_cell_length_c 5.9516(9)
_cell_measurement_reflns_used 5126
_cell_measurement_temperature 120(2)
_cell_measurement_theta_max 56.526
_cell_measurement_theta_min 4.552
_cell_volume 908.3(2)
_computing_cell_refinement
;
SAINT (Bruker, 2016)
;
_computing_data_collection
;
APEX3 (Bruker, 2016)
;
_computing_data_reduction
;
SAINT (Bruker, 2016)
;
_computing_molecular_graphics
;
Mercury (Macrae <i>et al.</i>, 2008)
;
_computing_publication_material
;
SHELXL2016 (Sheldrick, 2015) and publCIF (Westrip, 2010)
;
_computing_structure_refinement
;
SHELXL2016 (Sheldrick, 2015)
;
_computing_structure_solution
;
SHELXS97 (Sheldrick, 2008)
;
_diffrn_ambient_temperature 120(2)
_diffrn_detector_area_resol_mean 8.33
_diffrn_measured_fraction_theta_full 0.998
_diffrn_measured_fraction_theta_max 0.997
_diffrn_measurement_device_type 'Bruker APEXII CCD'
_diffrn_measurement_method '\f and \w scans'
_diffrn_radiation_monochromator graphite
_diffrn_radiation_source 'sealed tube'
_diffrn_radiation_type MoK\a
_diffrn_radiation_wavelength 0.71073
_diffrn_reflns_av_R_equivalents 0.0253
_diffrn_reflns_limit_h_max 5
_diffrn_reflns_limit_h_min -5
_diffrn_reflns_limit_k_max 44
_diffrn_reflns_limit_k_min -47
_diffrn_reflns_limit_l_max 7
_diffrn_reflns_limit_l_min -7
_diffrn_reflns_number 13884
_diffrn_reflns_theta_full 25.242
_diffrn_reflns_theta_max 28.263
_diffrn_reflns_theta_min 2.276
_exptl_absorpt_coefficient_mu 0.181
_exptl_absorpt_correction_T_max 0.7286
_exptl_absorpt_correction_T_min 0.6966
_exptl_absorpt_correction_type multi-scan
_exptl_absorpt_process_details
;
(SADABS; Krause <i>et al.</i>, 2015)
;
_exptl_crystal_colour colorless
_exptl_crystal_density_diffrn 1.804
_exptl_crystal_description block
_exptl_crystal_F_000 492
_exptl_crystal_size_max 0.240
_exptl_crystal_size_mid 0.190
_exptl_crystal_size_min 0.144
_refine_diff_density_max 0.361
_refine_diff_density_min -0.194
_refine_ls_extinction_method none
_refine_ls_goodness_of_fit_ref 1.066
_refine_ls_hydrogen_treatment constr
_refine_ls_matrix_type full
_refine_ls_number_parameters 158
_refine_ls_number_reflns 2277
_refine_ls_number_restraints 0
_refine_ls_restrained_S_all 1.066
_refine_ls_R_factor_all 0.0397
_refine_ls_R_factor_gt 0.0335
_refine_ls_shift/su_max 0.001
_refine_ls_shift/su_mean 0.000
_refine_ls_structure_factor_coef Fsqd
_refine_ls_weighting_details 'w=1/[\s^2^(Fo^2^)+(0.0377P)^2^+0.4768P] where P=(Fo^2^+2Fc^2^)/3'
_refine_ls_weighting_scheme calc
_refine_ls_wR_factor_gt 0.0826
_refine_ls_wR_factor_ref 0.0875
_reflns_number_gt 1989
_reflns_number_total 2277
_reflns_threshold_expression 'I > 2\s(I)'
_cod_data_source_file su5374sup1.cif
_cod_data_source_block I
_cod_database_code 2242172
_shelx_space_group_comment
;
The symmetry employed for this shelxl refinement is uniquely defined
by the following loop, which should always be used as a source of
symmetry information in preference to the above space-group names.
They are only intended as comments.
;
_shelx_estimated_absorpt_t_min 0.958
_shelx_estimated_absorpt_t_max 0.974

loop_
_space_group_symop_operation_xyz
'x, y, z'
'-x, y+1/2, -z'
'-x, -y, -z'
'x, -y-1/2, z'

loop_
_atom_site_type_symbol
_atom_site_label
_atom_site_fract_x
_atom_site_fract_y
_atom_site_fract_z
_atom_site_U_iso_or_equiv
_atom_site_adp_type
_atom_site_calc_flag
_atom_site_occupancy
F F1 0.42432(19) 0.38311(2) 0.12835(13) 0.02066(19) Uani d 1
F F2 0.2099(2) 0.45211(2) 0.02453(13) 0.0251(2) Uani d 1
F F3 -0.1849(2) 0.48751(2) 0.29875(14) 0.0261(2) Uani d 1
F F4 -0.3500(2) 0.45363(2) 0.68211(14) 0.0254(2) Uani d 1
F F5 -0.13051(19) 0.38487(2) 0.79035(13) 0.02134(19) Uani d 1
N N1 0.2566(4) 0.250000 0.4081(2) 0.0138(3) Uani d 1
N N2 0.2674(3) 0.34658(3) 0.52933(17) 0.0155(2) Uani d 1
C C1 0.6985(4) 0.250000 0.7721(3) 0.0178(4) Uani d 1
H H1 0.855045 0.250001 0.892210 0.021 Uiso calc 1
C C2 0.5833(3) 0.28342(3) 0.6836(2) 0.0160(3) Uani d 1
H H2 0.653646 0.306655 0.745044 0.019 Uiso calc 1
C C3 0.3612(3) 0.28213(3) 0.5019(2) 0.0139(2) Uani d 1
C C4 0.2187(3) 0.31743(3) 0.4075(2) 0.0138(2) Uani d 1
C C5 0.0259(3) 0.31505(4) 0.1893(2) 0.0179(3) Uani d 1
H H5A -0.093139 0.338255 0.165094 0.027 Uiso calc 1
H H5B -0.119674 0.293945 0.194596 0.027 Uiso calc 1
H H5C 0.164407 0.311399 0.065501 0.027 Uiso calc 1
C C6 0.1457(3) 0.38157(3) 0.4594(2) 0.0137(2) Uani d 1
C C7 0.2293(3) 0.39993(3) 0.2659(2) 0.0149(2) Uani d 1
C C8 0.1229(3) 0.43548(4) 0.2117(2) 0.0165(3) Uani d 1
C C9 -0.0740(3) 0.45357(3) 0.3516(2) 0.0175(3) Uani d 1
C C10 -0.1585(3) 0.43632(4) 0.5469(2) 0.0170(3) Uani d 1
C C11 -0.0465(3) 0.40098(3) 0.5999(2) 0.0150(2) Uani d 1

loop_
_atom_site_aniso_label
_atom_site_aniso_U_11
_atom_site_aniso_U_22
_atom_site_aniso_U_33
_atom_site_aniso_U_12
_atom_site_aniso_U_13
_atom_site_aniso_U_23
F1 0.0216(4) 0.0202(4) 0.0210(4) 0.0031(3) 0.0075(3) -0.0019(3)
F2 0.0339(5) 0.0204(4) 0.0213(4) -0.0026(3) 0.0040(3) 0.0081(3)
F3 0.0326(5) 0.0118(4) 0.0330(5) 0.0066(3) -0.0043(4) 0.0023(3)
F4 0.0243(4) 0.0242(4) 0.0284(4) 0.0077(3) 0.0070(3) -0.0070(3)
F5 0.0270(4) 0.0210(4) 0.0164(4) -0.0022(3) 0.0053(3) 0.0018(3)
N1 0.0163(7) 0.0099(7) 0.0152(7) 0.000 0.0013(5) 0.000
N2 0.0183(5) 0.0106(5) 0.0173(5) 0.0005(4) -0.0009(4) 0.0007(4)
C1 0.0199(9) 0.0156(8) 0.0174(8) 0.000 -0.0037(7) 0.000
C2 0.0193(6) 0.0112(6) 0.0172(6) -0.0009(4) -0.0007(5) -0.0010(4)
C3 0.0155(6) 0.0116(6) 0.0146(5) -0.0004(4) 0.0019(4) 0.0005(4)
C4 0.0145(6) 0.0120(5) 0.0150(5) -0.0003(4) 0.0011(4) 0.0008(4)
C5 0.0225(7) 0.0134(6) 0.0172(6) 0.0009(5) -0.0040(5) -0.0010(4)
C6 0.0145(6) 0.0105(5) 0.0156(6) -0.0001(4) -0.0026(4) -0.0009(4)
C7 0.0146(6) 0.0138(6) 0.0163(6) 0.0003(4) 0.0013(4) -0.0027(4)
C8 0.0182(6) 0.0146(6) 0.0166(6) -0.0026(5) -0.0004(5) 0.0031(5)
C9 0.0188(6) 0.0097(5) 0.0234(6) 0.0014(5) -0.0045(5) -0.0003(5)
C10 0.0153(6) 0.0160(6) 0.0196(6) 0.0020(5) 0.0008(5) -0.0053(5)
C11 0.0164(6) 0.0146(6) 0.0137(5) -0.0034(5) -0.0001(4) -0.0003(4)

loop_
_atom_type_symbol
_atom_type_description
_atom_type_scat_dispersion_real
_atom_type_scat_dispersion_imag
_atom_type_scat_source
C C 0.0033 0.0016 'International Tables Vol C Tables 4.2.6.8 and 6.1.1.4'
H H 0.0000 0.0000 'International Tables Vol C Tables 4.2.6.8 and 6.1.1.4'
F F 0.0171 0.0103 'International Tables Vol C Tables 4.2.6.8 and 6.1.1.4'
N N 0.0061 0.0033 'International Tables Vol C Tables 4.2.6.8 and 6.1.1.4'

loop_
_geom_angle_atom_site_label_1
_geom_angle_atom_site_label_2
_geom_angle_atom_site_label_3
_geom_angle_site_symmetry_1
_geom_angle_site_symmetry_3
_geom_angle
C3 N1 C3 4_565 . 117.76(15)
C4 N2 C6 . . 120.78(10)
C2 C1 C2 . 4_565 119.37(16)
C2 C1 H1 . . 120.3
C2 C1 H1 4_565 . 120.3
C1 C2 C3 . . 118.40(12)
C1 C2 H2 . . 120.8
C3 C2 H2 . . 120.8
N1 C3 C2 . . 122.98(11)
N1 C3 C4 . . 116.64(11)
C2 C3 C4 . . 120.35(11)
N2 C4 C3 . . 115.20(11)
N2 C4 C5 . . 126.84(11)
C3 C4 C5 . . 117.90(10)
C4 C5 H5A . . 109.5
C4 C5 H5B . . 109.5
H5A C5 H5B . . 109.5
C4 C5 H5C . . 109.5
H5A C5 H5C . . 109.5
H5B C5 H5C . . 109.5
C7 C6 C11 . . 116.79(11)
C7 C6 N2 . . 123.82(11)
C11 C6 N2 . . 119.10(11)
F1 C7 C8 . . 118.50(11)
F1 C7 C6 . . 119.40(11)
C8 C7 C6 . . 122.09(12)
F2 C8 C9 . . 120.24(11)
F2 C8 C7 . . 120.09(12)
C9 C8 C7 . . 119.67(12)
F3 C9 C8 . . 120.38(12)
F3 C9 C10 . . 119.88(12)
C8 C9 C10 . . 119.74(11)
F4 C10 C9 . . 119.96(11)
F4 C10 C11 . . 120.23(12)
C9 C10 C11 . . 119.80(12)
F5 C11 C10 . . 118.76(11)
F5 C11 C6 . . 119.36(11)
C10 C11 C6 . . 121.87(12)

loop_
_geom_bond_atom_site_label_1
_geom_bond_atom_site_label_2
_geom_bond_site_symmetry_2
_geom_bond_distance
F1 C7 . 1.3439(14)
F2 C8 . 1.3348(15)
F3 C9 . 1.3347(14)
F4 C10 . 1.3330(15)
F5 C11 . 1.3391(14)
N1 C3 4_565 1.3432(14)
N1 C3 . 1.3432(14)
N2 C4 . 1.2806(16)
N2 C6 . 1.4098(15)
C1 C2 . 1.3857(15)
C1 C2 4_565 1.3858(15)
C1 H1 . 0.9500
C2 C3 . 1.3976(17)
C2 H2 . 0.9500
C3 C4 . 1.4974(16)
C4 C5 . 1.4995(17)
C5 H5A . 0.9800
C5 H5B . 0.9800
C5 H5C . 0.9800
C6 C7 . 1.3902(17)
C6 C11 . 1.3913(17)
C7 C8 . 1.3829(18)
C8 C9 . 1.3787(19)
C9 C10 . 1.3822(19)
C10 C11 . 1.3824(18)

loop_
_geom_torsion_atom_site_label_1
_geom_torsion_atom_site_label_2
_geom_torsion_atom_site_label_3
_geom_torsion_atom_site_label_4
_geom_torsion_site_symmetry_1
_geom_torsion
C2 C1 C2 C3 4_565 -2.2(3)
C3 N1 C3 C2 4_565 3.3(2)
C3 N1 C3 C4 4_565 -174.53(9)
C1 C2 C3 N1 . -0.6(2)
C1 C2 C3 C4 . 177.14(13)
C6 N2 C4 C3 . -179.98(11)
C6 N2 C4 C5 . -2.7(2)
N1 C3 C4 N2 . 164.92(13)
C2 C3 C4 N2 . -12.97(18)
N1 C3 C4 C5 . -12.59(17)
C2 C3 C4 C5 . 169.52(12)
C4 N2 C6 C7 . -62.67(17)
C4 N2 C6 C11 . 123.67(13)
C11 C6 C7 F1 . 177.46(10)
N2 C6 C7 F1 . 3.67(18)
C11 C6 C7 C8 . -1.27(18)
N2 C6 C7 C8 . -175.06(11)
F1 C7 C8 F2 . 1.06(18)
C6 C7 C8 F2 . 179.80(11)
F1 C7 C8 C9 . -179.14(11)
C6 C7 C8 C9 . -0.40(19)
F2 C8 C9 F3 . 1.46(19)
C7 C8 C9 F3 . -178.34(11)
F2 C8 C9 C10 . -178.96(11)
C7 C8 C9 C10 . 1.24(19)
F3 C9 C10 F4 . -0.11(18)
C8 C9 C10 F4 . -179.69(11)
F3 C9 C10 C11 . 179.21(11)
C8 C9 C10 C11 . -0.38(19)
F4 C10 C11 F5 . -0.92(18)
C9 C10 C11 F5 . 179.76(11)
F4 C10 C11 C6 . 177.94(11)
C9 C10 C11 C6 . -1.38(19)
C7 C6 C11 F5 . -178.99(11)
N2 C6 C11 F5 . -4.89(17)
C7 C6 C11 C10 . 2.15(18)
N2 C6 C11 C10 . 176.25(11)

_cod_database_fobs_code 2242172
